data_1527228
loop_
_publ_author_name
'Che Guangcan'
'Ellner, M.'

_publ_section_title
;
 Powder crystal data for the high-temperature phases Cu4 In, Cu9 In4 (h)
 and Cu2 In (h)
;
_journal_name_full 'Powder Diffraction'
_journal_page_first 107
_journal_page_last 108
_journal_volume 7
_journal_year 1992
_chemical_formula_sum 'Cu9 In4'
_space_group_IT_number 215
_symmetry_space_group_name_Hall 'P -4 2 3'
_symmetry_space_group_name_H-M 'P -4 3 m'
_cell_angle_alpha 90
_cell_angle_beta 90
_cell_angle_gamma 90
_cell_formula_units_Z 4
_cell_length_a 9.097
_cell_length_b 9.097
_cell_length_c 9.097
_cell_volume 752.826
_citation_journal_id_ASTM PODIE2
_cod_data_source_file CheGuangcan_PODIE2_1992_411.cif
_cod_data_source_block Cu9In4
_cod_database_code 1527228

loop_
_symmetry_equiv_pos_as_xyz
x,y,z
y,-x,-z
-x,-y,z
-y,x,-z
x,-y,-z
-y,-x,z
-x,y,-z
y,x,z
z,x,y
x,-z,-y
-z,-x,y
-x,z,-y
z,-x,-y
-x,-z,y
-z,x,-y
x,z,y
y,z,x
y,-z,-x
-z,-y,x
-y,z,-x
z,y,x
-y,-z,x
-z,y,-x
z,-y,-x

loop_
_atom_site_label
_atom_site_type_symbol
_atom_site_fract_x
_atom_site_fract_y
_atom_site_fract_z
_atom_site_occupancy
_atom_site_U_iso_or_equiv
Cu1 Cu 0.3248 0.3248 0.3248 1 0.0
Cu3 Cu 0.8305 0.8305 0.8305 1 0.0
Cu6 Cu 0.3145 0.3145 0.0329 1 0.0
Cu5 Cu 0.8559 0.5 0.5 1 0.0
Cu2 Cu 0.6052 0.6052 0.6052 1 0.0
Cu4 Cu 0.3561 0 0 1 0.0
In1 In 0.1151 0.1151 0.1151 1 0.0
In2 In 0.8089 0.8089 0.536 1 0.0
